data_1565592
loop_
_publ_author_name
'Faujdar, Hemlata'
'Spannenberg, Anke'
'Kaur-Ghumaan, Sandeep'

_publ_section_title
;
 Structural and HER studies of diphosphine-monothiolate complexes
 [Fe2(CO)4(\m-naphthalene-2-thiolate)2(\m-dppe)] and
 [Fe2(CO)4(\m-naphthalene-2-thiolate)2(\m-DPEPhos)]
;
_journal_name_full 'Inorganica Chimica Acta'
_journal_page_first 119227
_journal_paper_doi 10.1016/j.ica.2019.119227
_journal_volume 501
_journal_year 2020
_chemical_formula_sum 'C50 H38 Fe2 O4 P2 S2'
_chemical_formula_weight 940.56
_space_group_crystal_system monoclinic
_space_group_IT_number 14
_space_group_name_Hall '-P 2ybc'
_space_group_name_H-M_alt 'P 1 21/c 1'
_atom_sites_solution_hydrogens geom
_audit_creation_method SHELXL-2014/7
_cell_angle_alpha 90
_cell_angle_beta 95.1797(15)
_cell_angle_gamma 90
_cell_formula_units_Z 4
_cell_length_a 18.9602(4)
_cell_length_b 11.0683(3)
_cell_length_c 20.8501(5)
_cell_measurement_reflns_used 3635
_cell_measurement_temperature 150(2)
_cell_measurement_theta_max 66.29
_cell_measurement_theta_min 4.26
_cell_volume 4357.68(18)
_computing_cell_refinement 'SAINT (Bruker, 2013)'
_computing_data_collection 'APEX2 (Bruker, 2014)'
_computing_data_reduction SAINT
_computing_structure_refinement 'SHELXL-2014/7 (Sheldrick, 2015)'
_computing_structure_solution 'SHELXS-97 (Sheldrick, 2008)'
_diffrn_ambient_temperature 150(2)
_diffrn_detector_area_resol_mean 8.3333
_diffrn_measured_fraction_theta_full 0.980
_diffrn_measured_fraction_theta_max 0.980
_diffrn_measurement_device_type 'Bruker APEX-II CCD'
_diffrn_measurement_method '\f and \w scans'
_diffrn_radiation_monochromator multilayer
_diffrn_radiation_source microfocus
_diffrn_radiation_type CuK\a
_diffrn_radiation_wavelength 1.54178
_diffrn_reflns_av_R_equivalents 0.0850
_diffrn_reflns_av_unetI/netI 0.0609
_diffrn_reflns_Laue_measured_fraction_full 0.980
_diffrn_reflns_Laue_measured_fraction_max 0.980
_diffrn_reflns_limit_h_max 21
_diffrn_reflns_limit_h_min -22
_diffrn_reflns_limit_k_max 12
_diffrn_reflns_limit_k_min -13
_diffrn_reflns_limit_l_max 24
_diffrn_reflns_limit_l_min -24
_diffrn_reflns_number 32848
_diffrn_reflns_point_group_measured_fraction_full 0.980
_diffrn_reflns_point_group_measured_fraction_max 0.980
_diffrn_reflns_theta_full 66.707
_diffrn_reflns_theta_max 66.707
_diffrn_reflns_theta_min 2.340
_exptl_absorpt_coefficient_mu 7.292
_exptl_absorpt_correction_T_max 0.69
_exptl_absorpt_correction_T_min 0.24
_exptl_absorpt_correction_type multi-scan
_exptl_absorpt_process_details 'SADABS (Bruker, 2014)'
_exptl_crystal_colour red
_exptl_crystal_density_diffrn 1.434
_exptl_crystal_description needle
_exptl_crystal_F_000 1936
_exptl_crystal_size_max 0.275
_exptl_crystal_size_mid 0.090
_exptl_crystal_size_min 0.056
_refine_diff_density_max 0.568
_refine_diff_density_min -0.273
_refine_diff_density_rms 0.077
_refine_ls_extinction_coef .
_refine_ls_extinction_method none
_refine_ls_goodness_of_fit_ref 1.007
_refine_ls_hydrogen_treatment constr
_refine_ls_matrix_type full
_refine_ls_number_parameters 493
_refine_ls_number_reflns 7566
_refine_ls_number_restraints 7
_refine_ls_restrained_S_all 1.008
_refine_ls_R_factor_all 0.0648
_refine_ls_R_factor_gt 0.0450
_refine_ls_shift/su_max 0.001
_refine_ls_shift/su_mean 0.000
_refine_ls_structure_factor_coef Fsqd
_refine_ls_weighting_details 'w=1/[\s^2^(Fo^2^)+(0.0655P)^2^] where P=(Fo^2^+2Fc^2^)/3'
_refine_ls_weighting_scheme calc
_refine_ls_wR_factor_gt 0.1041
_refine_ls_wR_factor_ref 0.1149
_reflns_Friedel_coverage 0.000
_reflns_Friedel_fraction_full .
_reflns_Friedel_fraction_max .
_reflns_number_gt 5867
_reflns_number_total 7566
_reflns_threshold_expression 'I > 2\s(I)'
_cod_data_source_file ICA-2020-501-119227.cif
_cod_data_source_block AX1577
_cod_original_cell_volume 4357.67(18)
_cod_original_sg_symbol_H-M 'P 21/c'
_cod_database_code 1565592
_shelx_shelxl_version_number 2014/7
_shelx_space_group_comment
;
The symmetry employed for this shelxl refinement is uniquely defined
by the following loop, which should always be used as a source of
symmetry information in preference to the above space-group names.
They are only intended as comments.
;

loop_
_space_group_symop_operation_xyz
'x, y, z'
'-x, y+1/2, -z+1/2'
'-x, -y, -z'
'x, -y-1/2, z-1/2'

loop_
_atom_site_label
_atom_site_type_symbol
_atom_site_fract_x
_atom_site_fract_y
_atom_site_fract_z
_atom_site_U_iso_or_equiv
_atom_site_adp_type
_atom_site_occupancy
_atom_site_site_symmetry_order
_atom_site_calc_flag
_atom_site_refinement_flags_posn
_atom_site_refinement_flags_adp
_atom_site_refinement_flags_occupancy
_atom_site_disorder_assembly
_atom_site_disorder_group
C1 C 0.31697(17) 0.5724(3) 0.56552(15) 0.0333(7) Uani 1 1 d . . . . .
H1A H 0.3371 0.5172 0.5998 0.040 Uiso 1 1 calc R U . . .
H1B H 0.3561 0.6232 0.5522 0.040 Uiso 1 1 calc R U . . .
C2 C 0.26187(17) 0.6544(3) 0.59336(15) 0.0329(7) Uani 1 1 d . . . . .
H2A H 0.2778 0.6708 0.6391 0.039 Uiso 1 1 calc R U . . .
H2B H 0.2167 0.6094 0.5925 0.039 Uiso 1 1 calc R U . . .
C3 C 0.21273(11) 0.3891(2) 0.52893(12) 0.0409(8) Uani 1 1 d G . . . .
C4 C 0.22290(13) 0.3445(3) 0.59139(11) 0.0528(10) Uani 1 1 d G . . . .
H4 H 0.2632 0.3686 0.6188 0.063 Uiso 1 1 calc R U . . .
C5 C 0.17416(18) 0.2645(3) 0.61372(13) 0.0773(17) Uani 1 1 d G . . . .
H5 H 0.1811 0.2340 0.6564 0.093 Uiso 1 1 calc R U . . .
C6 C 0.11524(16) 0.2292(3) 0.57359(18) 0.082(2) Uani 1 1 d G . . . .
H6 H 0.0819 0.1745 0.5889 0.098 Uiso 1 1 calc R U . . .
C7 C 0.10507(12) 0.2738(3) 0.51113(17) 0.0788(18) Uani 1 1 d G . . . .
H7 H 0.0648 0.2497 0.4837 0.095 Uiso 1 1 calc R U . . .
C8 C 0.15381(13) 0.3538(3) 0.48880(12) 0.0563(11) Uani 1 1 d G . . . .
H8 H 0.1469 0.3843 0.4461 0.068 Uiso 1 1 calc R U . . .
C9 C 0.34989(9) 0.36769(18) 0.48801(11) 0.0334(7) Uani 1 1 d G . . . .
C10 C 0.41930(10) 0.38289(18) 0.51441(11) 0.0406(8) Uani 1 1 d G . . . .
H10 H 0.4325 0.4544 0.5377 0.049 Uiso 1 1 calc R U . . .
C11 C 0.46934(8) 0.2935(2) 0.50677(12) 0.0487(9) Uani 1 1 d G . . . .
H11 H 0.5168 0.3039 0.5248 0.058 Uiso 1 1 calc R U . . .
C12 C 0.44997(11) 0.1889(2) 0.47273(13) 0.0496(9) Uani 1 1 d G . . . .
H12 H 0.4842 0.1278 0.4675 0.059 Uiso 1 1 calc R U . . .
C13 C 0.38057(12) 0.17367(18) 0.44633(12) 0.0479(9) Uani 1 1 d G . . . .
H13 H 0.3673 0.1022 0.4231 0.058 Uiso 1 1 calc R U . . .
C14 C 0.33053(8) 0.2631(2) 0.45397(11) 0.0400(8) Uani 1 1 d G . . . .
H14 H 0.2831 0.2527 0.4359 0.048 Uiso 1 1 calc R U . . .
C15 C 0.31427(9) 0.90185(17) 0.58760(10) 0.0306(7) Uani 1 1 d G . . . .
C16 C 0.30203(9) 1.02568(18) 0.58585(12) 0.0443(8) Uani 1 1 d G . . . .
H16 H 0.2567 1.0559 0.5705 0.053 Uiso 1 1 calc R U . . .
C17 C 0.35608(12) 1.10526(14) 0.60653(13) 0.0516(10) Uani 1 1 d G . . . .
H17 H 0.3477 1.1899 0.6053 0.062 Uiso 1 1 calc R U . . .
C18 C 0.42237(10) 1.06102(18) 0.62896(12) 0.0448(9) Uani 1 1 d G . . . .
H18 H 0.4593 1.1154 0.6431 0.054 Uiso 1 1 calc R U . . .
C19 C 0.43461(8) 0.9372(2) 0.63072(11) 0.0423(8) Uani 1 1 d G . . . .
H19 H 0.4799 0.9070 0.6460 0.051 Uiso 1 1 calc R U . . .
C20 C 0.38056(10) 0.85761(15) 0.61004(11) 0.0380(7) Uani 1 1 d G . . . .
H20 H 0.3889 0.7730 0.6112 0.046 Uiso 1 1 calc R U . . .
C21 C 0.16640(9) 0.8509(2) 0.59209(9) 0.0347(7) Uani 1 1 d G . . . .
C22 C 0.17192(9) 0.8617(3) 0.65878(9) 0.0436(8) Uani 1 1 d G . . . .
H22 H 0.2159 0.8464 0.6830 0.052 Uiso 1 1 calc R U . . .
C23 C 0.11313(12) 0.8949(3) 0.69000(7) 0.0504(9) Uani 1 1 d G . . . .
H23 H 0.1169 0.9023 0.7356 0.060 Uiso 1 1 calc R U . . .
C24 C 0.04883(10) 0.9173(3) 0.65454(11) 0.0489(9) Uani 1 1 d G . . . .
H24 H 0.0086 0.9400 0.6759 0.059 Uiso 1 1 calc R U . . .
C25 C 0.04330(9) 0.9065(3) 0.58786(10) 0.0470(9) Uani 1 1 d G . . . .
H25 H -0.0007 0.9218 0.5636 0.056 Uiso 1 1 calc R U . . .
C26 C 0.10209(11) 0.8733(2) 0.55663(7) 0.0392(8) Uani 1 1 d G . . . .
H26 H 0.0983 0.8659 0.5111 0.047 Uiso 1 1 calc R U . . .
C27 C 0.2302(2) 0.4644(4) 0.35414(19) 0.0460(9) Uani 1 1 d . . . . .
C28 C 0.34715(17) 0.5833(3) 0.39665(15) 0.0352(7) Uani 1 1 d . . . . .
C29 C 0.32806(17) 0.8374(3) 0.44791(14) 0.0324(7) Uani 1 1 d . . . . .
C30 C 0.20053(18) 0.9497(4) 0.43866(15) 0.0367(8) Uani 1 1 d . . . . .
C31 C 0.30285(17) 0.8162(4) 0.30356(15) 0.0360(8) Uani 1 1 d . . . . .
C32 C 0.35197(19) 0.7487(4) 0.27114(16) 0.0413(8) Uani 1 1 d . . . . .
H32 H 0.3497 0.6629 0.2704 0.050 Uiso 1 1 calc R U . . .
C33 C 0.40303(19) 0.8082(4) 0.24070(16) 0.0461(9) Uani 1 1 d . . . . .
H33 H 0.4371 0.7621 0.2205 0.055 Uiso 1 1 calc R U . . .
C34 C 0.40671(17) 0.9349(4) 0.23838(15) 0.0401(8) Uani 1 1 d . . . . .
C35 C 0.45677(18) 0.9981(4) 0.20383(17) 0.0467(10) Uani 1 1 d . . . . .
H35 H 0.4904 0.9538 0.1822 0.056 Uiso 1 1 calc R U . . .
C36 C 0.4571(2) 1.1197(5) 0.20139(19) 0.0539(11) Uani 1 1 d . . . . .
H36 H 0.4902 1.1599 0.1772 0.065 Uiso 1 1 calc R U . . .
C37 C 0.4088(2) 1.1882(5) 0.2345(2) 0.0541(10) Uani 1 1 d . . . . .
H37 H 0.4103 1.2739 0.2335 0.065 Uiso 1 1 calc R U . . .
C38 C 0.3600(2) 1.1297(4) 0.26782(18) 0.0480(9) Uani 1 1 d . . . . .
H38 H 0.3274 1.1759 0.2897 0.058 Uiso 1 1 calc R U . . .
C39 C 0.35694(18) 1.0026(4) 0.27035(16) 0.0403(8) Uani 1 1 d . . . . .
C40 C 0.30657(18) 0.9399(4) 0.30326(16) 0.0379(8) Uani 1 1 d . . . . .
H40 H 0.2741 0.9848 0.3260 0.045 Uiso 1 1 calc R U . . .
C41 C 0.08133(17) 0.6672(4) 0.38726(17) 0.0413(9) Uani 1 1 d . . . . .
C42 C 0.06635(19) 0.7749(4) 0.35123(18) 0.0456(9) Uani 1 1 d . . . . .
H42 H 0.0957 0.8439 0.3589 0.055 Uiso 1 1 calc R U . . .
C43 C 0.01016(18) 0.7792(4) 0.30584(19) 0.0502(10) Uani 1 1 d D . . . .
H43 H 0.0010 0.8510 0.2816 0.060 Uiso 1 1 calc R U . . .
C44 C -0.03443(17) 0.6787(4) 0.29442(18) 0.0516(11) Uani 1 1 d D . . . .
C45 C -0.0925(2) 0.6827(6) 0.2458(2) 0.0724(16) Uani 1 1 d D . . . .
H45 H -0.1011 0.7532 0.2204 0.087 Uiso 1 1 calc R U . . .
C46 C -0.1353(2) 0.5850(7) 0.2363(3) 0.091(2) Uani 1 1 d D . . . .
H46 H -0.1734 0.5867 0.2034 0.109 Uiso 1 1 calc R U . . .
C47 C -0.1238(2) 0.4806(7) 0.2751(3) 0.084(2) Uani 1 1 d D . . . .
H47 H -0.1552 0.4140 0.2684 0.100 Uiso 1 1 calc R U . . .
C48 C -0.0687(2) 0.4732(5) 0.3216(3) 0.0690(14) Uani 1 1 d D . . . .
H48 H -0.0616 0.4024 0.3472 0.083 Uiso 1 1 calc R U . . .
C49 C -0.02226(17) 0.5729(4) 0.3313(2) 0.0522(11) Uani 1 1 d D . . . .
C50 C 0.03736(18) 0.5704(4) 0.37808(19) 0.0488(9) Uani 1 1 d D . . . .
H50 H 0.0466 0.4998 0.4034 0.059 Uiso 1 1 calc R U . . .
Fe1 Fe 0.25583(2) 0.58730(5) 0.40660(2) 0.02957(13) Uani 1 1 d . . . . .
Fe2 Fe 0.23702(2) 0.80148(5) 0.44585(2) 0.02818(13) Uani 1 1 d . . . . .
O1 O 0.2165(2) 0.3865(4) 0.31910(17) 0.0742(10) Uani 1 1 d . . . . .
O2 O 0.40645(12) 0.5778(3) 0.39013(13) 0.0487(7) Uani 1 1 d . . . . .
O3 O 0.38700(12) 0.8619(3) 0.44824(12) 0.0407(6) Uani 1 1 d . . . . .
O4 O 0.18053(17) 1.0471(3) 0.43183(14) 0.0546(7) Uani 1 1 d . . . . .
P1 P 0.28110(4) 0.48186(8) 0.49623(4) 0.02995(18) Uani 1 1 d . . . . .
P2 P 0.24430(4) 0.80084(8) 0.55223(3) 0.02889(17) Uani 1 1 d . . . . .
S1 S 0.23132(4) 0.74762(8) 0.34056(3) 0.03243(18) Uani 1 1 d . . . . .
S2 S 0.15522(4) 0.65490(8) 0.44741(4) 0.03242(18) Uani 1 1 d . . . . .

loop_
_atom_site_aniso_label
_atom_site_aniso_U_11
_atom_site_aniso_U_22
_atom_site_aniso_U_33
_atom_site_aniso_U_23
_atom_site_aniso_U_13
_atom_site_aniso_U_12
C1 0.0339(15) 0.0274(18) 0.0374(15) -0.0027(13) -0.0042(12) 0.0025(14)
C2 0.0357(16) 0.0281(18) 0.0343(14) 0.0003(13) 0.0000(12) 0.0011(14)
C3 0.0334(16) 0.0282(19) 0.063(2) -0.0026(16) 0.0163(15) -0.0005(15)
C4 0.059(2) 0.035(2) 0.068(2) 0.0039(19) 0.026(2) 0.0034(19)
C5 0.094(4) 0.044(3) 0.104(4) 0.007(3) 0.065(3) 0.003(3)
C6 0.078(3) 0.043(3) 0.134(5) -0.021(3) 0.068(4) -0.020(3)
C7 0.051(2) 0.053(3) 0.138(5) -0.033(3) 0.036(3) -0.024(2)
C8 0.042(2) 0.040(2) 0.089(3) -0.011(2) 0.0125(19) -0.0104(18)
C9 0.0291(15) 0.0280(18) 0.0428(16) 0.0024(13) 0.0024(12) 0.0026(13)
C10 0.0315(16) 0.034(2) 0.0555(19) -0.0013(15) -0.0010(14) 0.0015(15)
C11 0.0312(17) 0.050(3) 0.065(2) -0.0013(19) 0.0024(15) 0.0088(17)
C12 0.047(2) 0.046(3) 0.056(2) 0.0015(18) 0.0050(16) 0.0191(19)
C13 0.053(2) 0.041(2) 0.0492(19) -0.0062(16) 0.0002(16) 0.0109(18)
C14 0.0393(17) 0.035(2) 0.0446(17) -0.0035(15) 0.0004(14) 0.0016(16)
C15 0.0307(15) 0.0284(18) 0.0320(14) -0.0025(12) -0.0011(11) -0.0009(13)
C16 0.0444(19) 0.038(2) 0.0479(18) -0.0002(16) -0.0093(15) 0.0043(17)
C17 0.062(2) 0.027(2) 0.062(2) -0.0017(17) -0.0106(19) -0.0062(18)
C18 0.0437(19) 0.048(2) 0.0415(17) -0.0048(16) -0.0055(14) -0.0105(17)
C19 0.0356(17) 0.044(2) 0.0455(17) -0.0065(15) -0.0043(14) 0.0008(16)
C20 0.0365(17) 0.032(2) 0.0444(17) -0.0043(14) -0.0038(13) 0.0016(15)
C21 0.0314(15) 0.0300(19) 0.0428(16) -0.0018(14) 0.0040(12) 0.0011(14)
C22 0.0418(18) 0.045(2) 0.0438(17) -0.0008(16) 0.0056(14) 0.0050(17)
C23 0.054(2) 0.051(3) 0.0474(19) -0.0034(17) 0.0151(16) 0.0018(19)
C24 0.047(2) 0.041(2) 0.062(2) -0.0027(18) 0.0227(17) -0.0002(18)
C25 0.0349(17) 0.042(2) 0.064(2) -0.0052(18) 0.0042(15) 0.0014(16)
C26 0.0358(17) 0.037(2) 0.0450(17) -0.0053(15) 0.0044(13) -0.0011(15)
C27 0.0419(19) 0.044(2) 0.0501(19) -0.0083(18) -0.0062(15) -0.0028(17)
C28 0.0326(17) 0.033(2) 0.0393(16) 0.0010(14) -0.0012(12) 0.0032(14)
C29 0.0374(18) 0.0275(18) 0.0314(14) 0.0015(12) -0.0019(12) 0.0058(14)
C30 0.0392(17) 0.036(2) 0.0336(15) -0.0011(14) -0.0007(12) 0.0062(16)
C31 0.0326(15) 0.046(2) 0.0292(14) 0.0004(13) -0.0006(12) 0.0072(15)
C32 0.0417(18) 0.048(2) 0.0342(15) -0.0026(15) 0.0019(13) 0.0095(17)
C33 0.0389(18) 0.065(3) 0.0347(16) -0.0010(16) 0.0039(13) 0.0164(18)
C34 0.0306(16) 0.056(3) 0.0331(15) 0.0021(15) -0.0028(12) 0.0043(16)
C35 0.0334(17) 0.066(3) 0.0403(17) -0.0001(17) 0.0011(13) 0.0006(18)
C36 0.044(2) 0.074(3) 0.0434(19) 0.0074(19) 0.0035(15) -0.011(2)
C37 0.051(2) 0.055(3) 0.055(2) 0.0087(19) 0.0021(17) -0.006(2)
C38 0.049(2) 0.048(3) 0.0472(19) 0.0059(17) 0.0073(16) 0.0038(18)
C39 0.0339(16) 0.052(2) 0.0345(15) 0.0032(15) -0.0023(12) 0.0032(16)
C40 0.0345(16) 0.041(2) 0.0379(16) 0.0031(14) 0.0039(12) 0.0106(15)
C41 0.0256(15) 0.052(2) 0.0462(18) -0.0151(16) 0.0024(13) 0.0033(16)
C42 0.0316(16) 0.058(3) 0.0472(19) -0.0003(17) 0.0004(14) 0.0071(17)
C43 0.0319(17) 0.067(3) 0.051(2) -0.0022(19) -0.0005(14) 0.0095(19)
C44 0.0322(17) 0.074(3) 0.049(2) -0.012(2) 0.0053(15) 0.0118(19)
C45 0.0296(19) 0.124(5) 0.062(3) -0.023(3) -0.0047(17) 0.010(3)
C46 0.037(2) 0.154(7) 0.078(3) -0.059(4) -0.016(2) 0.015(3)
C47 0.043(2) 0.095(5) 0.109(4) -0.053(4) -0.013(3) 0.001(3)
C48 0.038(2) 0.064(3) 0.102(4) -0.031(3) -0.010(2) 0.000(2)
C49 0.0304(17) 0.057(3) 0.070(2) -0.026(2) 0.0084(16) 0.0018(18)
C50 0.0314(17) 0.054(3) 0.060(2) -0.0141(19) 0.0013(15) -0.0008(17)
Fe1 0.0229(2) 0.0298(3) 0.0350(2) -0.0042(2) -0.00271(17) 0.0017(2)
Fe2 0.0245(2) 0.0285(3) 0.0308(2) -0.00111(19) -0.00179(16) 0.0033(2)
O1 0.086(2) 0.064(2) 0.068(2) -0.0254(18) -0.0170(17) -0.0100(19)
O2 0.0276(12) 0.0587(19) 0.0603(15) 0.0109(13) 0.0066(10) 0.0055(12)
O3 0.0282(12) 0.0437(16) 0.0496(13) 0.0004(11) 0.0008(9) -0.0002(11)
O4 0.0695(18) 0.0392(18) 0.0545(15) 0.0024(12) 0.0026(13) 0.0194(15)
P1 0.0248(3) 0.0253(4) 0.0393(4) -0.0014(3) 0.0004(3) 0.0004(3)
P2 0.0267(3) 0.0280(4) 0.0312(3) -0.0017(3) -0.0012(3) 0.0021(3)
S1 0.0271(3) 0.0377(5) 0.0316(3) -0.0014(3) -0.0023(3) 0.0044(3)
S2 0.0228(3) 0.0351(5) 0.0385(4) -0.0051(3) -0.0014(3) 0.0005(3)

loop_
_atom_type_symbol
_atom_type_description
_atom_type_scat_dispersion_real
_atom_type_scat_dispersion_imag
_atom_type_scat_source
C C 0.0181 0.0091 'International Tables Vol C Tables 4.2.6.8 and 6.1.1.4'
H H 0.0000 0.0000 'International Tables Vol C Tables 4.2.6.8 and 6.1.1.4'
O O 0.0492 0.0322 'International Tables Vol C Tables 4.2.6.8 and 6.1.1.4'
P P 0.2955 0.4335 'International Tables Vol C Tables 4.2.6.8 and 6.1.1.4'
S S 0.3331 0.5567 'International Tables Vol C Tables 4.2.6.8 and 6.1.1.4'
Fe Fe -1.1336 3.1974 'International Tables Vol C Tables 4.2.6.8 and 6.1.1.4'

loop_
_geom_angle_atom_site_label_1
_geom_angle_atom_site_label_2
_geom_angle_atom_site_label_3
_geom_angle
_geom_angle_site_symmetry_1
_geom_angle_site_symmetry_3
C2 C1 P1 113.8(2) . .
C2 C1 H1A 108.8 . .
P1 C1 H1A 108.8 . .
C2 C1 H1B 108.8 . .
P1 C1 H1B 108.8 . .
H1A C1 H1B 107.7 . .
C1 C2 P2 116.3(2) . .
C1 C2 H2A 108.2 . .
P2 C2 H2A 108.2 . .
C1 C2 H2B 108.2 . .
P2 C2 H2B 108.2 . .
H2A C2 H2B 107.4 . .
C4 C3 C8 120.0 . .
C4 C3 P1 120.32(14) . .
C8 C3 P1 119.38(14) . .
C3 C4 C5 120.0 . .
C3 C4 H4 120.0 . .
C5 C4 H4 120.0 . .
C4 C5 C6 120.0 . .
C4 C5 H5 120.0 . .
C6 C5 H5 120.0 . .
C5 C6 C7 120.0 . .
C5 C6 H6 120.0 . .
C7 C6 H6 120.0 . .
C8 C7 C6 120.0 . .
C8 C7 H7 120.0 . .
C6 C7 H7 120.0 . .
C7 C8 C3 120.0 . .
C7 C8 H8 120.0 . .
C3 C8 H8 120.0 . .
C10 C9 C14 120.0 . .
C10 C9 P1 122.35(11) . .
C14 C9 P1 117.65(11) . .
C11 C10 C9 120.0 . .
C11 C10 H10 120.0 . .
C9 C10 H10 120.0 . .
C12 C11 C10 120.0 . .
C12 C11 H11 120.0 . .
C10 C11 H11 120.0 . .
C11 C12 C13 120.0 . .
C11 C12 H12 120.0 . .
C13 C12 H12 120.0 . .
C12 C13 C14 120.0 . .
C12 C13 H13 120.0 . .
C14 C13 H13 120.0 . .
C13 C14 C9 120.0 . .
C13 C14 H14 120.0 . .
C9 C14 H14 120.0 . .
C16 C15 C20 120.0 . .
C16 C15 P2 118.46(11) . .
C20 C15 P2 121.25(11) . .
C15 C16 C17 120.0 . .
C15 C16 H16 120.0 . .
C17 C16 H16 120.0 . .
C16 C17 C18 120.0 . .
C16 C17 H17 120.0 . .
C18 C17 H17 120.0 . .
C19 C18 C17 120.0 . .
C19 C18 H18 120.0 . .
C17 C18 H18 120.0 . .
C18 C19 C20 120.0 . .
C18 C19 H19 120.0 . .
C20 C19 H19 120.0 . .
C19 C20 C15 120.0 . .
C19 C20 H20 120.0 . .
C15 C20 H20 120.0 . .
C22 C21 C26 120.0 . .
C22 C21 P2 119.05(11) . .
C26 C21 P2 120.91(11) . .
C21 C22 C23 120.0 . .
C21 C22 H22 120.0 . .
C23 C22 H22 120.0 . .
C22 C23 C24 120.0 . .
C22 C23 H23 120.0 . .
C24 C23 H23 120.0 . .
C25 C24 C23 120.0 . .
C25 C24 H24 120.0 . .
C23 C24 H24 120.0 . .
C24 C25 C26 120.0 . .
C24 C25 H25 120.0 . .
C26 C25 H25 120.0 . .
C25 C26 C21 120.0 . .
C25 C26 H26 120.0 . .
C21 C26 H26 120.0 . .
O1 C27 Fe1 176.9(4) . .
O2 C28 Fe1 178.4(3) . .
O3 C29 Fe2 178.8(3) . .
O4 C30 Fe2 175.7(3) . .
C40 C31 C32 119.3(3) . .
C40 C31 S1 117.9(3) . .
C32 C31 S1 122.7(3) . .
C33 C32 C31 119.4(4) . .
C33 C32 H32 120.3 . .
C31 C32 H32 120.3 . .
C32 C33 C34 122.3(3) . .
C32 C33 H33 118.9 . .
C34 C33 H33 118.9 . .
C33 C34 C39 118.3(3) . .
C33 C34 C35 123.0(3) . .
C39 C34 C35 118.7(4) . .
C36 C35 C34 121.0(4) . .
C36 C35 H35 119.5 . .
C34 C35 H35 119.5 . .
C35 C36 C37 120.8(4) . .
C35 C36 H36 119.6 . .
C37 C36 H36 119.6 . .
C38 C37 C36 119.4(5) . .
C38 C37 H37 120.3 . .
C36 C37 H37 120.3 . .
C37 C38 C39 121.5(4) . .
C37 C38 H38 119.3 . .
C39 C38 H38 119.3 . .
C40 C39 C38 122.8(3) . .
C40 C39 C34 118.6(4) . .
C38 C39 C34 118.6(3) . .
C31 C40 C39 122.1(3) . .
C31 C40 H40 118.9 . .
C39 C40 H40 118.9 . .
C50 C41 C42 119.6(3) . .
C50 C41 S2 117.8(3) . .
C42 C41 S2 122.5(3) . .
C43 C42 C41 120.2(4) . .
C43 C42 H42 119.9 . .
C41 C42 H42 119.9 . .
C42 C43 C44 120.8(4) . .
C42 C43 H43 119.6 . .
C44 C43 H43 119.6 . .
C43 C44 C49 120.0(3) . .
C43 C44 C45 120.7(5) . .
C49 C44 C45 119.4(4) . .
C46 C45 C44 119.5(5) . .
C46 C45 H45 120.3 . .
C44 C45 H45 120.3 . .
C45 C46 C47 120.5(5) . .
C45 C46 H46 119.7 . .
C47 C46 H46 119.7 . .
C48 C47 C46 121.6(6) . .
C48 C47 H47 119.2 . .
C46 C47 H47 119.2 . .
C47 C48 C49 118.8(6) . .
C47 C48 H48 120.6 . .
C49 C48 H48 120.6 . .
C44 C49 C48 120.2(4) . .
C44 C49 C50 118.1(4) . .
C48 C49 C50 121.8(5) . .
C41 C50 C49 121.3(4) . .
C41 C50 H50 119.4 . .
C49 C50 H50 119.4 . .
C28 Fe1 C27 97.12(17) . .
C28 Fe1 P1 86.91(11) . .
C27 Fe1 P1 98.12(14) . .
C28 Fe1 S1 95.63(12) . .
C27 Fe1 S1 101.24(14) . .
P1 Fe1 S1 160.00(4) . .
C28 Fe1 S2 156.13(12) . .
C27 Fe1 S2 106.74(13) . .
P1 Fe1 S2 89.00(3) . .
S1 Fe1 S2 80.66(3) . .
C28 Fe1 Fe2 103.26(12) . .
C27 Fe1 Fe2 150.37(13) . .
P1 Fe1 Fe2 104.19(3) . .
S1 Fe1 Fe2 55.89(3) . .
S2 Fe1 Fe2 55.16(3) . .
C29 Fe2 C30 99.54(16) . .
C29 Fe2 P2 90.23(10) . .
C30 Fe2 P2 94.36(10) . .
C29 Fe2 S2 146.69(12) . .
C30 Fe2 S2 113.76(12) . .
P2 Fe2 S2 87.93(3) . .
C29 Fe2 S1 92.51(10) . .
C30 Fe2 S1 100.16(10) . .
P2 Fe2 S1 164.56(4) . .
S2 Fe2 S1 81.46(3) . .
C29 Fe2 Fe1 93.01(11) . .
C30 Fe2 Fe1 153.62(11) . .
P2 Fe2 Fe1 108.79(3) . .
S2 Fe2 Fe1 56.54(2) . .
S1 Fe2 Fe1 55.90(3) . .
C3 P1 C9 100.47(12) . .
C3 P1 C1 103.70(14) . .
C9 P1 C1 103.48(13) . .
C3 P1 Fe1 120.12(9) . .
C9 P1 Fe1 112.63(8) . .
C1 P1 Fe1 114.32(12) . .
C15 P2 C21 102.40(11) . .
C15 P2 C2 104.70(13) . .
C21 P2 C2 99.93(13) . .
C15 P2 Fe2 112.23(8) . .
C21 P2 Fe2 118.12(7) . .
C2 P2 Fe2 117.42(11) . .
C31 S1 Fe2 109.52(11) . .
C31 S1 Fe1 118.16(11) . .
Fe2 S1 Fe1 68.21(3) . .
C41 S2 Fe2 115.48(14) . .
C41 S2 Fe1 112.90(11) . .
Fe2 S2 Fe1 68.30(3) . .

loop_
_geom_bond_atom_site_label_1
_geom_bond_atom_site_label_2
_geom_bond_distance
_geom_bond_site_symmetry_2
C1 C2 1.537(5) .
C1 P1 1.837(3) .
C1 H1A 0.9900 .
C1 H1B 0.9900 .
C2 P2 1.850(3) .
C2 H2A 0.9900 .
C2 H2B 0.9900 .
C3 C4 1.3900 .
C3 C8 1.3900 .
C3 P1 1.8326(19) .
C4 C5 1.3900 .
C4 H4 0.9500 .
C5 C6 1.3900 .
C5 H5 0.9500 .
C6 C7 1.3900 .
C6 H6 0.9500 .
C7 C8 1.3900 .
C7 H7 0.9500 .
C8 H8 0.9500 .
C9 C10 1.3900 .
C9 C14 1.3900 .
C9 P1 1.8352(16) .
C10 C11 1.3900 .
C10 H10 0.9500 .
C11 C12 1.3900 .
C11 H11 0.9500 .
C12 C13 1.3900 .
C12 H12 0.9500 .
C13 C14 1.3900 .
C13 H13 0.9500 .
C14 H14 0.9500 .
C15 C16 1.3900 .
C15 C20 1.3900 .
C15 P2 1.8377(16) .
C16 C17 1.3900 .
C16 H16 0.9500 .
C17 C18 1.3900 .
C17 H17 0.9500 .
C18 C19 1.3900 .
C18 H18 0.9500 .
C19 C20 1.3900 .
C19 H19 0.9500 .
C20 H20 0.9500 .
C21 C22 1.3900 .
C21 C26 1.3900 .
C21 P2 1.8444(16) .
C22 C23 1.3900 .
C22 H22 0.9500 .
C23 C24 1.3900 .
C23 H23 0.9500 .
C24 C25 1.3900 .
C24 H24 0.9500 .
C25 C26 1.3900 .
C25 H25 0.9500 .
C26 H26 0.9500 .
C27 O1 1.145(5) .
C27 Fe1 1.785(4) .
C28 O2 1.146(4) .
C28 Fe1 1.763(3) .
C29 O3 1.149(4) .
C29 Fe2 1.768(3) .
C30 O4 1.148(5) .
C30 Fe2 1.781(4) .
C31 C40 1.371(6) .
C31 C32 1.413(5) .
C31 S1 1.789(3) .
C32 C33 1.373(6) .
C32 H32 0.9500 .
C33 C34 1.406(6) .
C33 H33 0.9500 .
C34 C39 1.417(5) .
C34 C35 1.426(5) .
C35 C36 1.346(7) .
C35 H35 0.9500 .
C36 C37 1.415(7) .
C36 H36 0.9500 .
C37 C38 1.371(6) .
C37 H37 0.9500 .
C38 C39 1.409(6) .
C38 H38 0.9500 .
C39 C40 1.408(5) .
C40 H40 0.9500 .
C41 C50 1.360(6) .
C41 C42 1.424(6) .
C41 S2 1.799(3) .
C42 C43 1.361(5) .
C42 H42 0.9500 .
C43 C44 1.404(5) .
C43 H43 0.9500 .
C44 C49 1.408(7) .
C44 C45 1.428(5) .
C45 C46 1.355(7) .
C45 H45 0.9500 .
C46 C47 1.416(11) .
C46 H46 0.9500 .
C47 C48 1.363(6) .
C47 H47 0.9500 .
C48 C49 1.414(5) .
C48 H48 0.9500 .
C49 C50 1.426(5) .
C50 H50 0.9500 .
Fe1 P1 2.2187(10) .
Fe1 S1 2.2683(10) .
Fe1 S2 2.2838(8) .
Fe1 Fe2 2.5435(7) .
Fe2 P2 2.2098(9) .
Fe2 S2 2.2467(9) .
Fe2 S1 2.2680(9) .

loop_
_geom_torsion_atom_site_label_1
_geom_torsion_atom_site_label_2
_geom_torsion_atom_site_label_3
_geom_torsion_atom_site_label_4
_geom_torsion
_geom_torsion_site_symmetry_1
_geom_torsion_site_symmetry_2
_geom_torsion_site_symmetry_3
_geom_torsion_site_symmetry_4
P1 C1 C2 P2 -82.7(3) . . . .
C8 C3 C4 C5 0.0 . . . .
P1 C3 C4 C5 -173.6(2) . . . .
C3 C4 C5 C6 0.0 . . . .
C4 C5 C6 C7 0.0 . . . .
C5 C6 C7 C8 0.0 . . . .
C6 C7 C8 C3 0.0 . . . .
C4 C3 C8 C7 0.0 . . . .
P1 C3 C8 C7 173.7(2) . . . .
C14 C9 C10 C11 0.0 . . . .
P1 C9 C10 C11 179.97(19) . . . .
C9 C10 C11 C12 0.0 . . . .
C10 C11 C12 C13 0.0 . . . .
C11 C12 C13 C14 0.0 . . . .
C12 C13 C14 C9 0.0 . . . .
C10 C9 C14 C13 0.0 . . . .
P1 C9 C14 C13 -179.97(18) . . . .
C20 C15 C16 C17 0.0 . . . .
P2 C15 C16 C17 -173.87(17) . . . .
C15 C16 C17 C18 0.0 . . . .
C16 C17 C18 C19 0.0 . . . .
C17 C18 C19 C20 0.0 . . . .
C18 C19 C20 C15 0.0 . . . .
C16 C15 C20 C19 0.0 . . . .
P2 C15 C20 C19 173.69(17) . . . .
C26 C21 C22 C23 0.0 . . . .
P2 C21 C22 C23 -177.58(19) . . . .
C21 C22 C23 C24 0.0 . . . .
C22 C23 C24 C25 0.0 . . . .
C23 C24 C25 C26 0.0 . . . .
C24 C25 C26 C21 0.0 . . . .
C22 C21 C26 C25 0.0 . . . .
P2 C21 C26 C25 177.5(2) . . . .
C40 C31 C32 C33 0.9(5) . . . .
S1 C31 C32 C33 176.2(3) . . . .
C31 C32 C33 C34 -2.5(5) . . . .
C32 C33 C34 C39 1.9(5) . . . .
C32 C33 C34 C35 -176.2(3) . . . .
C33 C34 C35 C36 178.1(4) . . . .
C39 C34 C35 C36 0.0(5) . . . .
C34 C35 C36 C37 1.6(6) . . . .
C35 C36 C37 C38 -1.8(6) . . . .
C36 C37 C38 C39 0.5(6) . . . .
C37 C38 C39 C40 -178.9(4) . . . .
C37 C38 C39 C34 1.1(6) . . . .
C33 C34 C39 C40 0.5(5) . . . .
C35 C34 C39 C40 178.6(3) . . . .
C33 C34 C39 C38 -179.5(3) . . . .
C35 C34 C39 C38 -1.3(5) . . . .
C32 C31 C40 C39 1.5(5) . . . .
S1 C31 C40 C39 -174.1(3) . . . .
C38 C39 C40 C31 177.9(3) . . . .
C34 C39 C40 C31 -2.1(5) . . . .
C50 C41 C42 C43 -2.9(5) . . . .
S2 C41 C42 C43 179.4(3) . . . .
C41 C42 C43 C44 0.9(6) . . . .
C42 C43 C44 C49 1.6(6) . . . .
C42 C43 C44 C45 -178.7(4) . . . .
C43 C44 C45 C46 -179.2(4) . . . .
C49 C44 C45 C46 0.5(6) . . . .
C44 C45 C46 C47 1.4(7) . . . .
C45 C46 C47 C48 -1.8(8) . . . .
C46 C47 C48 C49 0.1(8) . . . .
C43 C44 C49 C48 177.5(4) . . . .
C45 C44 C49 C48 -2.2(6) . . . .
C43 C44 C49 C50 -2.1(5) . . . .
C45 C44 C49 C50 178.2(3) . . . .
C47 C48 C49 C44 1.8(7) . . . .
C47 C48 C49 C50 -178.5(4) . . . .
C42 C41 C50 C49 2.3(5) . . . .
S2 C41 C50 C49 -179.9(3) . . . .
C44 C49 C50 C41 0.1(5) . . . .
C48 C49 C50 C41 -179.5(4) . . . .
C4 C3 P1 C9 70.12(17) . . . .
C8 C3 P1 C9 -103.52(16) . . . .
C4 C3 P1 C1 -36.7(2) . . . .
C8 C3 P1 C1 149.68(17) . . . .
C4 C3 P1 Fe1 -165.85(12) . . . .
C8 C3 P1 Fe1 20.51(18) . . . .
C10 C9 P1 C3 -126.96(15) . . . .
C14 C9 P1 C3 53.02(16) . . . .
C10 C9 P1 C1 -19.98(19) . . . .
C14 C9 P1 C1 160.00(16) . . . .
C10 C9 P1 Fe1 104.00(13) . . . .
C14 C9 P1 Fe1 -76.03(13) . . . .
C2 C1 P1 C3 -60.9(3) . . . .
C2 C1 P1 C9 -165.4(2) . . . .
C2 C1 P1 Fe1 71.8(3) . . . .
C16 C15 P2 C21 -52.27(15) . . . .
C20 C15 P2 C21 133.94(14) . . . .
C16 C15 P2 C2 -156.16(15) . . . .
C20 C15 P2 C2 30.05(18) . . . .
C16 C15 P2 Fe2 75.41(13) . . . .
C20 C15 P2 Fe2 -98.38(13) . . . .
C22 C21 P2 C15 -50.38(16) . . . .
C26 C21 P2 C15 132.07(15) . . . .
C22 C21 P2 C2 57.21(18) . . . .
C26 C21 P2 C2 -120.34(17) . . . .
C22 C21 P2 Fe2 -174.21(12) . . . .
C26 C21 P2 Fe2 8.24(18) . . . .
C1 C2 P2 C15 -83.9(2) . . . .
C1 C2 P2 C21 170.3(2) . . . .
C1 C2 P2 Fe2 41.3(3) . . . .
C40 C31 S1 Fe2 -60.4(3) . . . .
C32 C31 S1 Fe2 124.2(3) . . . .
C40 C31 S1 Fe1 -135.5(2) . . . .
C32 C31 S1 Fe1 49.1(3) . . . .
C50 C41 S2 Fe2 168.0(2) . . . .
C42 C41 S2 Fe2 -14.2(3) . . . .
C50 C41 S2 Fe1 92.1(3) . . . .
C42 C41 S2 Fe1 -90.2(3) . . . .
